data_7039371
loop_
_publ_author_name
'Knight, James C.'
'Amoroso, Angelo J.'
'Edwards, Peter G.'
'Singh, Neha'
'Ward, Benjamin D.'

_publ_section_title
;
 Shaping and enforcing coordination spheres: probing the ability of
 tripodal ligands to favour trigonal prismatic geometry.
;
_journal_issue 26
_journal_name_full 'Dalton transactions (Cambridge, England : 2003)'
_journal_page_first 10630
_journal_page_last 10642
_journal_paper_doi 10.1039/c6dt01165a
_journal_volume 45
_journal_year 2016
_chemical_formula_sum 'C23 H19 Cl2 N5 Ni O9'
_chemical_formula_weight 639.04
_space_group_crystal_system orthorhombic
_space_group_IT_number 61
_space_group_name_Hall '-P 2ac 2ab'
_space_group_name_H-M_alt 'P b c a'
_symmetry_space_group_name_Hall '-P 2ac 2ab'
_symmetry_space_group_name_H-M 'P b c a'
_atom_sites_solution_hydrogens geom
_atom_sites_solution_primary direct
_atom_sites_solution_secondary difmap
_audit_creation_method SHELXL-2014/6
_audit_update_record
;
2016-03-22 deposited with the CCDC.
2016-05-30 downloaded from the CCDC.
;
_cell_angle_alpha 90
_cell_angle_beta 90
_cell_angle_gamma 90
_cell_formula_units_Z 8
_cell_length_a 16.309(3)
_cell_length_b 12.871(3)
_cell_length_c 23.680(5)
_cell_measurement_reflns_used 17034
_cell_measurement_temperature 150(2)
_cell_measurement_theta_max 27.485
_cell_measurement_theta_min 2.91
_cell_volume 4970.7(18)
_computing_cell_refinement 'HKL Scalepack (Otwinowski & Minor 1997)'
_computing_data_collection 'Collect (Nonius BV, 1997-2000)'
_computing_data_reduction
;
'HKL Denzo and Scalepack (Otwinowski & Minor 1997)'
;
_computing_structure_refinement 'SHELXL-2014/6 (Sheldrick, 2014)'
_computing_structure_solution 'SHELXT (Sheldrick, 2014)'
_diffrn_ambient_temperature 150(2)
_diffrn_detector_area_resol_mean 9
_diffrn_measured_fraction_theta_full 0.998
_diffrn_measured_fraction_theta_max 0.997
_diffrn_measurement_device_type 'Kappa CCD'
_diffrn_measurement_method 'Profile from \w scans'
_diffrn_radiation_type MoK\a
_diffrn_radiation_wavelength 0.71073
_diffrn_reflns_av_R_equivalents 0.0974
_diffrn_reflns_av_unetI/netI 0.0952
_diffrn_reflns_Laue_measured_fraction_full 0.998
_diffrn_reflns_Laue_measured_fraction_max 0.997
_diffrn_reflns_limit_h_max 21
_diffrn_reflns_limit_h_min -20
_diffrn_reflns_limit_k_max 16
_diffrn_reflns_limit_k_min -16
_diffrn_reflns_limit_l_max 30
_diffrn_reflns_limit_l_min -30
_diffrn_reflns_number 23795
_diffrn_reflns_point_group_measured_fraction_full 0.998
_diffrn_reflns_point_group_measured_fraction_max 0.997
_diffrn_reflns_theta_full 25.242
_diffrn_reflns_theta_max 27.486
_diffrn_reflns_theta_min 2.957
_diffrn_source 'fine-focus sealed tube'
_exptl_absorpt_coefficient_mu 1.061
_exptl_absorpt_correction_T_max 1.000
_exptl_absorpt_correction_T_min 0.668
_exptl_absorpt_correction_type multi-scan
_exptl_absorpt_process_details 'Sortav (Blessing, 1995)'
_exptl_crystal_colour purple
_exptl_crystal_density_diffrn 1.708
_exptl_crystal_description block
_exptl_crystal_F_000 2608
_exptl_crystal_size_max 0.380
_exptl_crystal_size_mid 0.380
_exptl_crystal_size_min 0.340
_refine_diff_density_max 0.565
_refine_diff_density_min -0.631
_refine_diff_density_rms 0.108
_refine_ls_extinction_method none
_refine_ls_goodness_of_fit_ref 1.037
_refine_ls_hydrogen_treatment mixed
_refine_ls_matrix_type full
_refine_ls_number_parameters 392
_refine_ls_number_reflns 5680
_refine_ls_number_restraints 114
_refine_ls_restrained_S_all 1.039
_refine_ls_R_factor_all 0.1068
_refine_ls_R_factor_gt 0.0535
_refine_ls_shift/su_max 0.001
_refine_ls_shift/su_mean 0.000
_refine_ls_structure_factor_coef Fsqd
_refine_ls_weighting_details 'w=1/[\s^2^(Fo^2^)+(0.0583P)^2^] where P=(Fo^2^+2Fc^2^)/3'
_refine_ls_weighting_scheme calc
_refine_ls_wR_factor_gt 0.1124
_refine_ls_wR_factor_ref 0.1319
_reflns_Friedel_coverage 0.000
_reflns_number_gt 3538
_reflns_number_total 5680
_reflns_threshold_expression 'I > 2\s(I)'
_cod_data_source_file c6dt01165a2.cif
_cod_data_source_block 4
_cod_depositor_comments 'Adding full bibliography for 7039371--7039378.cif.'
_cod_original_cell_volume 4970.8(17)
_cod_database_code 7039371
_shelx_space_group_comment
;
The symmetry employed for this shelxl refinement is uniquely defined
by the following loop, which should always be used as a source of
symmetry information in preference to the above space-group names.
They are only intended as comments.
;
_shelx_estimated_absorpt_t_min 0.689
_shelx_estimated_absorpt_t_max 0.714
_shelxl_version_number 2014/6

loop_
_space_group_symop_operation_xyz
'x, y, z'
'-x+1/2, -y, z+1/2'
'-x, y+1/2, -z+1/2'
'x+1/2, -y+1/2, -z'
'-x, -y, -z'
'x-1/2, y, -z-1/2'
'x, -y-1/2, z-1/2'
'-x-1/2, y-1/2, z'

loop_
_atom_site_label
_atom_site_type_symbol
_atom_site_fract_x
_atom_site_fract_y
_atom_site_fract_z
_atom_site_U_iso_or_equiv
_atom_site_adp_type
_atom_site_occupancy
_atom_site_site_symmetry_order
_atom_site_calc_flag
_atom_site_refinement_flags_posn
_atom_site_refinement_flags_adp
_atom_site_refinement_flags_occupancy
_atom_site_disorder_assembly
_atom_site_disorder_group
Ni1 Ni 0.55369(3) 0.41380(3) 0.33123(2) 0.01863(14) Uani 1 1 d . . . . .
Cl1 Cl 0.60968(6) 0.64333(7) 0.27361(4) 0.0283(2) Uani 1 1 d . U . . .
Cl2 Cl 0.18389(5) 0.41584(8) 0.52431(4) 0.0295(2) Uani 1 1 d . . . . .
O1 O 0.29508(13) 0.4720(2) 0.38662(10) 0.0245(6) Uani 1 1 d . . . . .
H1 H 0.2896(6) 0.466(3) 0.4197(17) 0.037 Uiso 1 1 calc R U . . .
O2 O 0.63046(14) 0.54626(19) 0.30191(10) 0.0274(6) Uani 1 1 d . . . . .
O3 O 0.5266(4) 0.6682(5) 0.2818(5) 0.056(2) Uani 0.72(2) 1 d D U P A 1
O4 O 0.6246(7) 0.6277(7) 0.2136(3) 0.061(2) Uani 0.72(2) 1 d D U P A 1
O5 O 0.6628(6) 0.7219(11) 0.2922(5) 0.062(3) Uani 0.72(2) 1 d D U P A 1
O3A O 0.5466(12) 0.6893(15) 0.3099(9) 0.048(4) Uani 0.28(2) 1 d D U P A 2
O4A O 0.5840(16) 0.6282(15) 0.2208(8) 0.052(4) Uani 0.28(2) 1 d D U P A 2
O5A O 0.6782(12) 0.711(2) 0.2778(12) 0.045(5) Uani 0.28(2) 1 d D U P A 2
O6 O 0.25089(15) 0.4757(2) 0.50117(10) 0.0371(7) Uani 1 1 d . . . . .
O7 O 0.18484(18) 0.3137(2) 0.50063(11) 0.0465(8) Uani 1 1 d . . . . .
O8 O 0.10921(18) 0.4667(3) 0.51141(17) 0.0816(13) Uani 1 1 d . . . . .
O9 O 0.1943(2) 0.4086(2) 0.58426(11) 0.0473(8) Uani 1 1 d . . . . .
N1 N 0.47777(16) 0.3079(2) 0.37094(11) 0.0183(6) Uani 1 1 d . . . . .
N2 N 0.51589(17) 0.5120(2) 0.39464(11) 0.0196(6) Uani 1 1 d . . . . .
N3 N 0.45377(16) 0.4458(2) 0.28478(11) 0.0184(6) Uani 1 1 d . . . . .
N4 N 0.58705(18) 0.3528(2) 0.25338(12) 0.0226(7) Uani 1 1 d . . . . .
N5 N 0.65889(19) 0.3681(2) 0.37123(13) 0.0272(7) Uani 1 1 d . . . . .
C1 C 0.37705(19) 0.4523(3) 0.37197(14) 0.0193(8) Uani 1 1 d . . . . .
C2 C 0.4009(2) 0.3383(3) 0.38436(13) 0.0195(8) Uani 1 1 d . . . . .
C3 C 0.3466(2) 0.2714(3) 0.41019(14) 0.0230(8) Uani 1 1 d . . . . .
H3 H 0.2922 0.2934 0.4183 0.028 Uiso 1 1 calc R U . . .
C4 C 0.3717(2) 0.1716(3) 0.42425(14) 0.0258(9) Uani 1 1 d . . . . .
H4 H 0.3348 0.1243 0.4417 0.031 Uiso 1 1 calc R U . . .
C5 C 0.4507(2) 0.1425(3) 0.41259(15) 0.0276(9) Uani 1 1 d . . . . .
H5 H 0.4701 0.0757 0.4234 0.033 Uiso 1 1 calc R U . . .
C6 C 0.5017(2) 0.2111(3) 0.38500(14) 0.0249(8) Uani 1 1 d . . . . .
H6 H 0.5557 0.1894 0.3756 0.030 Uiso 1 1 calc R U . . .
C7 C 0.4356(2) 0.5249(3) 0.40423(13) 0.0184(8) Uani 1 1 d . . . . .
C8 C 0.4074(2) 0.5963(3) 0.44309(14) 0.0241(8) Uani 1 1 d . . . . .
H8 H 0.3502 0.6053 0.4490 0.029 Uiso 1 1 calc R U . . .
C9 C 0.4635(2) 0.6548(3) 0.47354(15) 0.0284(9) Uani 1 1 d . . . . .
H9 H 0.4453 0.7047 0.5003 0.034 Uiso 1 1 calc R U . . .
C10 C 0.5459(2) 0.6395(3) 0.46430(15) 0.0284(9) Uani 1 1 d . . . . .
H10 H 0.5855 0.6774 0.4854 0.034 Uiso 1 1 calc R U . . .
C11 C 0.5702(2) 0.5687(3) 0.42412(15) 0.0252(8) Uani 1 1 d . . . . .
H11 H 0.6271 0.5596 0.4170 0.030 Uiso 1 1 calc R U . . .
C12 C 0.38165(19) 0.4717(3) 0.30777(13) 0.0180(7) Uani 1 1 d . . . . .
C13 C 0.3174(2) 0.5051(3) 0.27499(15) 0.0220(8) Uani 1 1 d . . . . .
H13 H 0.2662 0.5226 0.2916 0.026 Uiso 1 1 calc R U . . .
C14 C 0.3289(2) 0.5128(3) 0.21685(14) 0.0253(9) Uani 1 1 d . . . . .
H14 H 0.2869 0.5405 0.1935 0.030 Uiso 1 1 calc R U . . .
C15 C 0.4022(2) 0.4798(3) 0.19352(14) 0.0240(8) Uani 1 1 d . . . . .
H15 H 0.4103 0.4823 0.1538 0.029 Uiso 1 1 calc R U . . .
C16 C 0.4638(2) 0.4428(3) 0.22865(14) 0.0194(8) Uani 1 1 d . . . . .
C17 C 0.5401(2) 0.3901(3) 0.21057(15) 0.0213(8) Uani 1 1 d . . . . .
C18 C 0.5610(2) 0.3737(3) 0.15447(15) 0.0262(9) Uani 1 1 d . . . . .
H18 H 0.5276 0.4005 0.1250 0.031 Uiso 1 1 calc R U . . .
C19 C 0.6310(2) 0.3178(3) 0.14219(16) 0.0305(9) Uani 1 1 d . . . . .
H19 H 0.6469 0.3062 0.1041 0.037 Uiso 1 1 calc R U . . .
C20 C 0.6777(2) 0.2791(3) 0.18598(16) 0.0319(9) Uani 1 1 d . . . . .
H20 H 0.7258 0.2397 0.1784 0.038 Uiso 1 1 calc R U . . .
C21 C 0.6538(2) 0.2982(3) 0.24090(16) 0.0272(9) Uani 1 1 d . . . . .
H21 H 0.6862 0.2714 0.2709 0.033 Uiso 1 1 calc R U . . .
C22 C 0.7205(2) 0.3448(3) 0.38997(15) 0.0245(8) Uani 1 1 d . . . . .
C23 C 0.7999(2) 0.3145(3) 0.41298(18) 0.0358(10) Uani 1 1 d . . . . .
H23A H 0.8273 0.2670 0.3867 0.054 Uiso 1 1 calc R U . . .
H23B H 0.7920 0.2797 0.4494 0.054 Uiso 1 1 calc R U . . .
H23C H 0.8339 0.3765 0.4184 0.054 Uiso 1 1 calc R U . . .

loop_
_atom_site_aniso_label
_atom_site_aniso_U_11
_atom_site_aniso_U_22
_atom_site_aniso_U_33
_atom_site_aniso_U_23
_atom_site_aniso_U_13
_atom_site_aniso_U_12
Ni1 0.0157(2) 0.0226(3) 0.0177(2) 0.00096(19) -0.00033(18) 0.0011(2)
Cl1 0.0270(5) 0.0241(5) 0.0337(5) 0.0028(4) 0.0001(4) -0.0017(4)
Cl2 0.0239(5) 0.0354(5) 0.0291(5) 0.0092(4) 0.0037(4) -0.0004(5)
O1 0.0178(13) 0.0357(15) 0.0200(13) 0.0000(12) 0.0035(10) 0.0018(12)
O2 0.0210(13) 0.0252(13) 0.0359(15) 0.0065(12) 0.0024(11) 0.0023(12)
O3 0.027(3) 0.037(3) 0.103(6) 0.011(4) 0.005(3) 0.013(2)
O4 0.072(5) 0.085(4) 0.025(3) 0.016(3) 0.003(3) 0.015(4)
O5 0.064(5) 0.041(4) 0.081(6) -0.012(4) -0.016(4) -0.029(5)
O3A 0.044(8) 0.038(7) 0.062(9) 0.018(7) 0.023(6) 0.024(6)
O4A 0.076(10) 0.046(7) 0.034(7) 0.007(6) -0.022(7) -0.012(8)
O5A 0.030(7) 0.028(8) 0.077(11) 0.015(8) 0.017(7) -0.007(6)
O6 0.0308(15) 0.0545(18) 0.0260(14) 0.0015(13) 0.0071(13) -0.0165(14)
O7 0.063(2) 0.0444(18) 0.0317(16) -0.0056(14) -0.0019(14) -0.0139(16)
O8 0.0272(17) 0.082(3) 0.135(3) 0.060(3) 0.006(2) 0.0124(19)
O9 0.077(2) 0.0440(18) 0.0205(15) -0.0006(13) 0.0152(15) -0.0076(16)
N1 0.0172(15) 0.0202(15) 0.0173(15) 0.0001(12) -0.0035(12) 0.0010(14)
N2 0.0167(16) 0.0224(15) 0.0197(16) 0.0026(12) -0.0029(12) -0.0022(14)
N3 0.0186(15) 0.0183(14) 0.0184(16) 0.0044(12) 0.0011(12) 0.0002(13)
N4 0.0214(15) 0.0228(16) 0.0234(17) -0.0007(13) 0.0022(13) -0.0036(15)
N5 0.0231(17) 0.0287(17) 0.0298(18) 0.0043(15) -0.0003(15) 0.0020(16)
C1 0.0142(18) 0.0254(18) 0.0183(18) -0.0002(15) 0.0038(15) 0.0034(16)
C2 0.0186(19) 0.0255(19) 0.0145(18) -0.0015(15) -0.0025(14) -0.0043(17)
C3 0.0198(19) 0.031(2) 0.0187(19) 0.0007(16) -0.0018(15) -0.0042(18)
C4 0.032(2) 0.025(2) 0.0202(19) -0.0010(16) 0.0020(16) -0.0085(19)
C5 0.040(2) 0.0181(18) 0.024(2) 0.0020(15) -0.0046(18) -0.0002(19)
C6 0.026(2) 0.027(2) 0.021(2) -0.0023(16) -0.0037(16) 0.0028(18)
C7 0.024(2) 0.0181(17) 0.0133(17) 0.0030(14) -0.0012(14) 0.0017(16)
C8 0.026(2) 0.028(2) 0.0178(19) 0.0010(16) 0.0007(16) -0.0011(18)
C9 0.036(2) 0.028(2) 0.022(2) -0.0065(16) 0.0000(17) -0.001(2)
C10 0.034(2) 0.029(2) 0.022(2) -0.0025(16) -0.0026(17) -0.0106(19)
C11 0.023(2) 0.031(2) 0.022(2) 0.0002(16) -0.0040(16) -0.0030(18)
C12 0.0159(18) 0.0187(18) 0.0193(18) 0.0008(14) 0.0027(15) -0.0032(16)
C13 0.0185(19) 0.0236(19) 0.024(2) 0.0018(15) -0.0035(16) 0.0008(17)
C14 0.0224(19) 0.032(2) 0.021(2) 0.0017(16) -0.0066(16) 0.0045(18)
C15 0.029(2) 0.026(2) 0.0173(19) 0.0027(16) -0.0043(16) -0.0026(18)
C16 0.025(2) 0.0189(17) 0.0143(17) -0.0010(14) -0.0023(15) -0.0022(16)
C17 0.0215(19) 0.0195(18) 0.0229(19) 0.0005(14) 0.0017(16) -0.0074(16)
C18 0.028(2) 0.0269(19) 0.023(2) -0.0008(16) 0.0018(16) -0.0057(18)
C19 0.035(2) 0.033(2) 0.023(2) -0.0052(17) 0.0117(18) -0.010(2)
C20 0.028(2) 0.033(2) 0.034(2) -0.0043(18) 0.0102(18) 0.0007(19)
C21 0.024(2) 0.0233(19) 0.034(2) -0.0006(17) 0.0014(17) 0.0020(18)
C22 0.023(2) 0.0229(19) 0.027(2) 0.0030(16) 0.0023(17) -0.0016(18)
C23 0.022(2) 0.038(2) 0.047(3) 0.010(2) -0.0058(19) 0.0040(19)

loop_
_atom_type_symbol
_atom_type_description
_atom_type_scat_dispersion_real
_atom_type_scat_dispersion_imag
_atom_type_scat_source
C C 0.0033 0.0016 'International Tables Vol C Tables 4.2.6.8 and 6.1.1.4'
H H 0.0000 0.0000 'International Tables Vol C Tables 4.2.6.8 and 6.1.1.4'
N N 0.0061 0.0033 'International Tables Vol C Tables 4.2.6.8 and 6.1.1.4'
Cl Cl 0.1484 0.1585 'International Tables Vol C Tables 4.2.6.8 and 6.1.1.4'
Ni Ni 0.3393 1.1124 'International Tables Vol C Tables 4.2.6.8 and 6.1.1.4'
O O 0.0106 0.0060 'International Tables Vol C Tables 4.2.6.8 and 6.1.1.4'

loop_
_geom_angle_atom_site_label_1
_geom_angle_atom_site_label_2
_geom_angle_atom_site_label_3
_geom_angle
N3 Ni1 N5 173.03(12)
N3 Ni1 N2 91.77(11)
N5 Ni1 N2 95.17(11)
N3 Ni1 N1 84.16(11)
N5 Ni1 N1 95.85(11)
N2 Ni1 N1 83.88(11)
N3 Ni1 N4 78.69(11)
N5 Ni1 N4 94.73(12)
N2 Ni1 N4 163.52(11)
N1 Ni1 N4 108.15(11)
N3 Ni1 O2 97.39(10)
N5 Ni1 O2 83.86(10)
N2 Ni1 O2 85.75(10)
N1 Ni1 O2 169.56(10)
N4 Ni1 O2 82.25(10)
O5 Cl1 O3 112.8(5)
O4A Cl1 O5A 113.7(12)
O5 Cl1 O4 107.6(5)
O3 Cl1 O4 109.1(4)
O4A Cl1 O2 112.3(9)
O5 Cl1 O2 109.3(6)
O3 Cl1 O2 110.8(3)
O5A Cl1 O2 108.2(13)
O4 Cl1 O2 107.0(4)
O4A Cl1 O3A 112.8(9)
O5A Cl1 O3A 105.2(11)
O2 Cl1 O3A 103.9(6)
O8 Cl2 O7 110.5(2)
O8 Cl2 O9 110.2(2)
O7 Cl2 O9 109.13(17)
O8 Cl2 O6 108.77(18)
O7 Cl2 O6 109.49(17)
O9 Cl2 O6 108.68(17)
C1 O1 H1 109.5
Cl1 O2 Ni1 131.99(14)
C6 N1 C2 118.6(3)
C6 N1 Ni1 123.2(2)
C2 N1 Ni1 118.2(2)
C7 N2 C11 119.3(3)
C7 N2 Ni1 119.5(2)
C11 N2 Ni1 121.0(2)
C12 N3 C16 121.2(3)
C12 N3 Ni1 122.8(2)
C16 N3 Ni1 116.0(2)
C21 N4 C17 118.9(3)
C21 N4 Ni1 127.7(2)
C17 N4 Ni1 112.4(2)
C22 N5 Ni1 174.9(3)
O1 C1 C7 111.0(3)
O1 C1 C12 105.1(3)
C7 C1 C12 111.1(3)
O1 C1 C2 111.3(3)
C7 C1 C2 109.1(3)
C12 C1 C2 109.2(3)
N1 C2 C3 121.3(3)
N1 C2 C1 117.6(3)
C3 C2 C1 121.1(3)
C2 C3 C4 119.6(3)
C2 C3 H3 120.2
C4 C3 H3 120.2
C5 C4 C3 118.8(3)
C5 C4 H4 120.6
C3 C4 H4 120.6
C4 C5 C6 119.2(3)
C4 C5 H5 120.4
C6 C5 H5 120.4
N1 C6 C5 122.3(3)
N1 C6 H6 118.8
C5 C6 H6 118.8
N2 C7 C8 121.4(3)
N2 C7 C1 116.5(3)
C8 C7 C1 122.0(3)
C7 C8 C9 119.3(3)
C7 C8 H8 120.3
C9 C8 H8 120.3
C10 C9 C8 118.9(3)
C10 C9 H9 120.5
C8 C9 H9 120.5
C9 C10 C11 119.1(3)
C9 C10 H10 120.5
C11 C10 H10 120.5
N2 C11 C10 122.0(3)
N2 C11 H11 119.0
C10 C11 H11 119.0
N3 C12 C13 121.2(3)
N3 C12 C1 113.8(3)
C13 C12 C1 124.8(3)
C12 C13 C14 118.5(3)
C12 C13 H13 120.7
C14 C13 H13 120.7
C15 C14 C13 119.3(3)
C15 C14 H14 120.3
C13 C14 H14 120.3
C14 C15 C16 119.4(3)
C14 C15 H15 120.3
C16 C15 H15 120.3
N3 C16 C15 119.8(3)
N3 C16 C17 113.7(3)
C15 C16 C17 126.3(3)
N4 C17 C18 121.5(3)
N4 C17 C16 114.8(3)
C18 C17 C16 123.5(3)
C19 C18 C17 118.9(3)
C19 C18 H18 120.5
C17 C18 H18 120.5
C20 C19 C18 119.1(3)
C20 C19 H19 120.4
C18 C19 H19 120.4
C19 C20 C21 119.2(4)
C19 C20 H20 120.4
C21 C20 H20 120.4
N4 C21 C20 122.4(4)
N4 C21 H21 118.8
C20 C21 H21 118.8
N5 C22 C23 179.0(4)
C22 C23 H23A 109.5
C22 C23 H23B 109.5
H23A C23 H23B 109.5
C22 C23 H23C 109.5
H23A C23 H23C 109.5
H23B C23 H23C 109.5

loop_
_geom_bond_atom_site_label_1
_geom_bond_atom_site_label_2
_geom_bond_distance
Ni1 N3 2.009(3)
Ni1 N5 2.046(3)
Ni1 N2 2.057(3)
Ni1 N1 2.068(3)
Ni1 N4 2.076(3)
Ni1 O2 2.226(2)
Cl1 O4A 1.334(15)
Cl1 O5 1.402(9)
Cl1 O3 1.406(5)
Cl1 O5A 1.423(19)
Cl1 O4 1.456(6)
Cl1 O2 1.458(2)
Cl1 O3A 1.465(14)
Cl2 O8 1.416(3)
Cl2 O7 1.429(3)
Cl2 O9 1.433(3)
Cl2 O6 1.445(3)
O1 C1 1.404(4)
O1 H1 0.79(4)
N1 C6 1.347(4)
N1 C2 1.352(4)
N2 C7 1.340(4)
N2 C11 1.343(4)
N3 C12 1.338(4)
N3 C16 1.340(4)
N4 C21 1.329(4)
N4 C17 1.358(4)
N5 C22 1.139(4)
C1 C7 1.539(5)
C1 C12 1.542(4)
C1 C2 1.546(5)
C2 C3 1.378(5)
C3 C4 1.389(5)
C3 H3 0.9500
C4 C5 1.369(5)
C4 H4 0.9500
C5 C6 1.379(5)
C5 H5 0.9500
C6 H6 0.9500
C7 C8 1.379(4)
C8 C9 1.387(5)
C8 H8 0.9500
C9 C10 1.376(5)
C9 H9 0.9500
C10 C11 1.376(5)
C10 H10 0.9500
C11 H11 0.9500
C12 C13 1.373(4)
C13 C14 1.393(5)
C13 H13 0.9500
C14 C15 1.383(5)
C14 H14 0.9500
C15 C16 1.388(5)
C15 H15 0.9500
C16 C17 1.481(5)
C17 C18 1.387(5)
C18 C19 1.381(5)
C18 H18 0.9500
C19 C20 1.380(5)
C19 H19 0.9500
C20 C21 1.380(5)
C20 H20 0.9500
C21 H21 0.9500
C22 C23 1.458(5)
C23 H23A 0.9800
C23 H23B 0.9800
C23 H23C 0.9800

loop_
_geom_hbond_atom_site_label_D
_geom_hbond_atom_site_label_H
_geom_hbond_atom_site_label_A
_geom_hbond_distance_DH
_geom_hbond_distance_HA
_geom_hbond_distance_DA
_geom_hbond_angle_DHA
O1 H1 O6 0.79 2.03 2.807(3) 164.9

loop_
_geom_torsion_atom_site_label_1
_geom_torsion_atom_site_label_2
_geom_torsion_atom_site_label_3
_geom_torsion_atom_site_label_4
_geom_torsion
O4A Cl1 O2 Ni1 -68.7(13)
O5 Cl1 O2 Ni1 145.9(5)
O3 Cl1 O2 Ni1 20.9(6)
O5A Cl1 O2 Ni1 165.0(11)
O4 Cl1 O2 Ni1 -97.9(5)
O3A Cl1 O2 Ni1 53.5(12)
C6 N1 C2 C3 -2.1(5)
Ni1 N1 C2 C3 179.1(2)
C6 N1 C2 C1 175.4(3)
Ni1 N1 C2 C1 -3.4(4)
O1 C1 C2 N1 178.4(3)
C7 C1 C2 N1 -58.8(4)
C12 C1 C2 N1 62.9(4)
O1 C1 C2 C3 -4.1(4)
C7 C1 C2 C3 118.7(3)
C12 C1 C2 C3 -119.6(3)
N1 C2 C3 C4 1.8(5)
C1 C2 C3 C4 -175.6(3)
C2 C3 C4 C5 0.7(5)
C3 C4 C5 C6 -2.9(5)
C2 N1 C6 C5 -0.2(5)
Ni1 N1 C6 C5 178.5(3)
C4 C5 C6 N1 2.7(5)
C11 N2 C7 C8 1.0(5)
Ni1 N2 C7 C8 -174.6(2)
C11 N2 C7 C1 -176.0(3)
Ni1 N2 C7 C1 8.5(4)
O1 C1 C7 N2 178.7(3)
C12 C1 C7 N2 -64.8(4)
C2 C1 C7 N2 55.7(4)
O1 C1 C7 C8 1.7(4)
C12 C1 C7 C8 118.3(3)
C2 C1 C7 C8 -121.3(3)
N2 C7 C8 C9 -1.0(5)
C1 C7 C8 C9 175.8(3)
C7 C8 C9 C10 -0.4(5)
C8 C9 C10 C11 1.7(6)
C7 N2 C11 C10 0.4(5)
Ni1 N2 C11 C10 175.9(3)
C9 C10 C11 N2 -1.8(6)
C16 N3 C12 C13 -5.9(5)
Ni1 N3 C12 C13 172.1(2)
C16 N3 C12 C1 169.8(3)
Ni1 N3 C12 C1 -12.3(4)
O1 C1 C12 N3 -173.2(3)
C7 C1 C12 N3 66.7(4)
C2 C1 C12 N3 -53.6(4)
O1 C1 C12 C13 2.3(4)
C7 C1 C12 C13 -117.8(4)
C2 C1 C12 C13 121.8(3)
N3 C12 C13 C14 -0.7(5)
C1 C12 C13 C14 -175.8(3)
C12 C13 C14 C15 4.6(5)
C13 C14 C15 C16 -2.1(5)
C12 N3 C16 C15 8.3(5)
Ni1 N3 C16 C15 -169.7(3)
C12 N3 C16 C17 -166.7(3)
Ni1 N3 C16 C17 15.2(4)
C14 C15 C16 N3 -4.3(5)
C14 C15 C16 C17 170.1(3)
C21 N4 C17 C18 -0.9(5)
Ni1 N4 C17 C18 168.6(3)
C21 N4 C17 C16 175.5(3)
Ni1 N4 C17 C16 -15.0(4)
N3 C16 C17 N4 0.5(4)
C15 C16 C17 N4 -174.2(3)
N3 C16 C17 C18 176.8(3)
C15 C16 C17 C18 2.1(5)
N4 C17 C18 C19 0.2(5)
C16 C17 C18 C19 -175.9(3)
C17 C18 C19 C20 0.7(5)
C18 C19 C20 C21 -0.8(5)
C17 N4 C21 C20 0.8(5)
Ni1 N4 C21 C20 -167.0(3)
C19 C20 C21 N4 0.1(6)
